data_7113055
loop_
_publ_author_name
'Chua, Pei Juan'
'Tan, Bin'
'Yang, Limin'
'Zeng, Xiaofei'
'Zhu, Di'
'Zhong, Guofu'

_publ_section_title
;
 Highly stereoselective synthesis of indanes with four stereogenic centers
 via sequential Michael reaction and [3+2] cycloaddition.
;
_journal_issue 40
_journal_name_full 'Chemical communications (Cambridge, England)'
_journal_page_first 7611
_journal_page_last 7613
_journal_paper_doi 10.1039/c0cc01577f
_journal_volume 46
_journal_year 2010
_chemical_formula_sum 'C33 H30 Cl N O7 S2'
_chemical_formula_weight 652.15
_chemical_name_systematic
;
?
;
_space_group_IT_number 2
_symmetry_cell_setting triclinic
_symmetry_space_group_name_Hall '-P 1'
_symmetry_space_group_name_H-M 'P -1'
_atom_sites_solution_hydrogens geom
_atom_sites_solution_primary direct
_atom_sites_solution_secondary difmap
_audit_creation_method SHELXL-97
_cell_angle_alpha 98.959(6)
_cell_angle_beta 94.333(6)
_cell_angle_gamma 117.259(4)
_cell_formula_units_Z 2
_cell_length_a 9.6853(10)
_cell_length_b 10.3610(9)
_cell_length_c 16.908(2)
_cell_measurement_reflns_used 9046
_cell_measurement_temperature 103(2)
_cell_measurement_theta_max 33.91
_cell_measurement_theta_min 2.40
_cell_volume 1468.9(3)
_computing_cell_refinement 'Bruker SAINT'
_computing_data_collection 'Bruker APEX2'
_computing_data_reduction 'Bruker SAINT'
_computing_molecular_graphics 'Bruker SHELXTL'
_computing_publication_material 'Bruker SHELXTL'
_computing_structure_refinement 'SHELXL-97 (Sheldrick, 2008)'
_computing_structure_solution 'SHELXS-97 (Sheldrick, 2008)'
_diffrn_ambient_temperature 103(2)
_diffrn_measured_fraction_theta_full 0.999
_diffrn_measured_fraction_theta_max 0.999
_diffrn_measurement_device_type 'Bruker APEX-II CCD'
_diffrn_measurement_method '\f and \w scans'
_diffrn_radiation_monochromator graphite
_diffrn_radiation_source 'fine-focus sealed tube'
_diffrn_radiation_type MoK\a
_diffrn_radiation_wavelength 0.71073
_diffrn_reflns_av_R_equivalents 0.0360
_diffrn_reflns_av_sigmaI/netI 0.0326
_diffrn_reflns_limit_h_max 13
_diffrn_reflns_limit_h_min -13
_diffrn_reflns_limit_k_max 14
_diffrn_reflns_limit_k_min -14
_diffrn_reflns_limit_l_max 23
_diffrn_reflns_limit_l_min -23
_diffrn_reflns_number 49184
_diffrn_reflns_theta_full 30.00
_diffrn_reflns_theta_max 30.00
_diffrn_reflns_theta_min 2.26
_exptl_absorpt_coefficient_mu 0.325
_exptl_absorpt_correction_T_max 0.9745
_exptl_absorpt_correction_T_min 0.9088
_exptl_absorpt_correction_type multi-scan
_exptl_absorpt_process_details sadabs
_exptl_crystal_colour colourless
_exptl_crystal_density_diffrn 1.474
_exptl_crystal_density_method 'not measured'
_exptl_crystal_description prism
_exptl_crystal_F_000 680
_exptl_crystal_size_max 0.30
_exptl_crystal_size_mid 0.10
_exptl_crystal_size_min 0.08
_refine_diff_density_max 0.599
_refine_diff_density_min -0.453
_refine_diff_density_rms 0.072
_refine_ls_extinction_method none
_refine_ls_goodness_of_fit_ref 1.024
_refine_ls_hydrogen_treatment constr
_refine_ls_matrix_type full
_refine_ls_number_parameters 398
_refine_ls_number_reflns 8583
_refine_ls_number_restraints 0
_refine_ls_restrained_S_all 1.024
_refine_ls_R_factor_all 0.0526
_refine_ls_R_factor_gt 0.0406
_refine_ls_shift/su_max 0.001
_refine_ls_shift/su_mean 0.000
_refine_ls_structure_factor_coef Fsqd
_refine_ls_weighting_details 'calc w=1/[\s^2^(Fo^2^)+(0.0617P)^2^+0.8145P] where P=(Fo^2^+2Fc^2^)/3'
_refine_ls_weighting_scheme calc
_refine_ls_wR_factor_gt 0.1078
_refine_ls_wR_factor_ref 0.1166
_reflns_number_gt 7051
_reflns_number_total 8583
_reflns_threshold_expression >2sigma(I)
_cod_data_source_file c0cc01577f.txt
_cod_data_source_block zgf66s
_cod_depositor_comments
;
The following automatic conversions were performed:

'_symmetry_cell_setting' value 'Triclinic' changed to 'triclinic'
according to
/usr/data/users/saulius/automatic-downloads/retrospective/RSC/lib/dictionaries/cif_core.dic
dictionary named 'cif_core.dic' version 2.4.2 from 2011-04-26.

Automatic conversion script
Id: cif_fix_values 2281 2013-09-26 08:29:07Z andrius 
;
_cod_original_sg_symbol_H-M P-1
_cod_database_code 7113055

loop_
_symmetry_equiv_pos_as_xyz
'x, y, z'
'-x, -y, -z'

loop_
_atom_site_label
_atom_site_type_symbol
_atom_site_fract_x
_atom_site_fract_y
_atom_site_fract_z
_atom_site_U_iso_or_equiv
_atom_site_adp_type
_atom_site_occupancy
_atom_site_symmetry_multiplicity
_atom_site_calc_flag
_atom_site_refinement_flags
C1 C 0.76251(18) 0.84927(15) 0.35791(9) 0.0149(3) Uani 1 1 d .
C2 C 0.61169(19) 0.77313(16) 0.37588(10) 0.0190(3) Uani 1 1 d .
H2 H 0.5387 0.6773 0.3446 0.023 Uiso 1 1 calc R
C3 C 0.5703(2) 0.84070(17) 0.44075(11) 0.0212(3) Uani 1 1 d .
H3 H 0.4677 0.7904 0.4538 0.025 Uiso 1 1 calc R
C4 C 0.6777(2) 0.98159(17) 0.48692(10) 0.0196(3) Uani 1 1 d .
H4 H 0.6481 1.0256 0.5314 0.024 Uiso 1 1 calc R
C5 C 0.82731(19) 1.05751(16) 0.46811(10) 0.0175(3) Uani 1 1 d .
H5 H 0.9001 1.1537 0.4991 0.021 Uiso 1 1 calc R
C6 C 0.86901(17) 0.99087(15) 0.40336(9) 0.0140(3) Uani 1 1 d .
C7 C 1.02081(17) 1.05350(15) 0.36994(9) 0.0139(3) Uani 1 1 d .
H7 H 1.1106 1.0654 0.4091 0.017 Uiso 1 1 calc R
C8 C 1.06076(17) 1.19797(15) 0.33980(9) 0.0144(3) Uani 1 1 d .
H8 H 0.9691 1.2181 0.3392 0.017 Uiso 1 1 calc R
C9 C 1.20797(18) 1.33253(15) 0.38877(9) 0.0153(3) Uani 1 1 d .
C10 C 1.29628(19) 1.50645(16) 0.51610(10) 0.0211(3) Uani 1 1 d .
H10A H 1.3872 1.5573 0.4887 0.025 Uiso 1 1 calc R
H10B H 1.3343 1.4851 0.5659 0.025 Uiso 1 1 calc R
C11 C 1.2209(2) 1.60346(19) 0.53733(11) 0.0271(4) Uani 1 1 d .
H11A H 1.1829 1.6231 0.4876 0.041 Uiso 1 1 calc R
H11B H 1.2987 1.6977 0.5731 0.041 Uiso 1 1 calc R
H11C H 1.1322 1.5527 0.5651 0.041 Uiso 1 1 calc R
O3 O 1.09079(13) 1.17167(11) 0.25942(7) 0.0172(2) Uani 1 1 d .
C12 C 1.01596(19) 0.97093(16) 0.15167(9) 0.0165(3) Uani 1 1 d .
C13 C 1.16090(19) 1.05543(17) 0.12971(10) 0.0190(3) Uani 1 1 d .
H13 H 1.2340 1.1495 0.1628 0.023 Uiso 1 1 calc R
C14 C 1.1973(2) 1.00041(18) 0.05872(11) 0.0229(3) Uani 1 1 d .
C15 C 1.0955(2) 0.86294(19) 0.00996(11) 0.0286(4) Uani 1 1 d .
H15 H 1.1237 0.8258 -0.0376 0.034 Uiso 1 1 calc R
C16 C 0.9510(2) 0.78080(19) 0.03243(11) 0.0301(4) Uani 1 1 d .
H16 H 0.8792 0.6858 -0.0002 0.036 Uiso 1 1 calc R
C17 C 0.9092(2) 0.83469(17) 0.10155(10) 0.0230(3) Uani 1 1 d .
H17 H 0.8078 0.7787 0.1148 0.028 Uiso 1 1 calc R
C18 C 0.98859(17) 0.93961(14) 0.29058(9) 0.0137(3) Uani 1 1 d .
H18 H 1.0776 0.9165 0.2861 0.016 Uiso 1 1 calc R
C19 C 0.83223(17) 0.79842(15) 0.29045(9) 0.0143(3) Uani 1 1 d .
H19 H 0.7608 0.7674 0.2374 0.017 Uiso 1 1 calc R
C20 C 0.85935(18) 0.66941(15) 0.30642(9) 0.0156(3) Uani 1 1 d .
H20A H 0.7577 0.5856 0.3112 0.019 Uiso 1 1 calc R
H20B H 0.9312 0.7018 0.3587 0.019 Uiso 1 1 calc R
C21 C 0.93043(17) 0.61537(14) 0.23851(9) 0.0130(3) Uani 1 1 d .
H21 H 0.9693 0.6953 0.2067 0.016 Uiso 1 1 calc R
C22 C 1.21035(17) 0.60665(16) 0.20263(9) 0.0154(3) Uani 1 1 d .
C23 C 1.2609(2) 0.72173(18) 0.16084(11) 0.0238(3) Uani 1 1 d .
H23 H 1.2315 0.7976 0.1721 0.029 Uiso 1 1 calc R
C24 C 1.3546(2) 0.7238(2) 0.10277(13) 0.0317(4) Uani 1 1 d .
H24 H 1.3882 0.8004 0.0730 0.038 Uiso 1 1 calc R
C25 C 1.3998(2) 0.6137(2) 0.08787(12) 0.0272(4) Uani 1 1 d .
H25 H 1.4660 0.6167 0.0487 0.033 Uiso 1 1 calc R
C26 C 1.3485(2) 0.49958(18) 0.12989(11) 0.0228(3) Uani 1 1 d .
H26 H 1.3801 0.4251 0.1194 0.027 Uiso 1 1 calc R
C27 C 1.25138(18) 0.49366(17) 0.18708(10) 0.0184(3) Uani 1 1 d .
H27 H 1.2137 0.4144 0.2150 0.022 Uiso 1 1 calc R
C28 C 0.68856(17) 0.30573(15) 0.21855(9) 0.0155(3) Uani 1 1 d .
C29 C 0.73439(19) 0.19617(16) 0.21772(10) 0.0186(3) Uani 1 1 d .
H29 H 0.8233 0.2036 0.1944 0.022 Uiso 1 1 calc R
C30 C 0.6472(2) 0.07560(17) 0.25180(11) 0.0233(3) Uani 1 1 d .
H30 H 0.6758 -0.0008 0.2511 0.028 Uiso 1 1 calc R
C31 C 0.5189(2) 0.06613(17) 0.28667(11) 0.0240(3) Uani 1 1 d .
H31 H 0.4607 -0.0162 0.3102 0.029 Uiso 1 1 calc R
C32 C 0.4746(2) 0.17636(17) 0.28746(11) 0.0227(3) Uani 1 1 d .
H32 H 0.3873 0.1698 0.3121 0.027 Uiso 1 1 calc R
C33 C 0.55817(18) 0.29617(16) 0.25224(10) 0.0183(3) Uani 1 1 d .
H33 H 0.5268 0.3704 0.2512 0.022 Uiso 1 1 calc R
Cl1 Cl 1.37964(6) 1.10780(6) 0.03230(3) 0.03906(13) Uani 1 1 d .
N1 N 0.97147(15) 1.01700(13) 0.22576(8) 0.0152(2) Uani 1 1 d .
O1 O 1.17747(14) 1.36863(12) 0.46215(7) 0.0212(2) Uani 1 1 d .
O2 O 1.33132(13) 1.39581(12) 0.36525(7) 0.0209(2) Uani 1 1 d .
O4 O 1.19538(14) 0.75231(12) 0.33754(7) 0.0221(2) Uani 1 1 d .
O5 O 1.05462(14) 0.47680(12) 0.31267(7) 0.0188(2) Uani 1 1 d .
O6 O 0.87195(14) 0.40414(12) 0.11276(7) 0.0200(2) Uani 1 1 d .
O7 O 0.67471(13) 0.49155(12) 0.13541(7) 0.0207(2) Uani 1 1 d .
S1 S 1.10422(4) 0.61027(4) 0.28175(2) 0.01408(8) Uani 1 1 d .
S2 S 0.78678(4) 0.44881(4) 0.16658(2) 0.01390(8) Uani 1 1 d .

loop_
_atom_site_aniso_label
_atom_site_aniso_U_11
_atom_site_aniso_U_22
_atom_site_aniso_U_33
_atom_site_aniso_U_23
_atom_site_aniso_U_13
_atom_site_aniso_U_12
C1 0.0167(7) 0.0130(6) 0.0188(7) 0.0061(5) 0.0068(6) 0.0088(5)
C2 0.0161(7) 0.0144(6) 0.0261(8) 0.0055(6) 0.0064(6) 0.0062(6)
C3 0.0188(8) 0.0212(7) 0.0288(9) 0.0108(6) 0.0126(7) 0.0109(6)
C4 0.0238(8) 0.0230(7) 0.0206(8) 0.0081(6) 0.0110(6) 0.0161(6)
C5 0.0199(7) 0.0165(6) 0.0171(7) 0.0040(5) 0.0049(6) 0.0092(6)
C6 0.0148(7) 0.0145(6) 0.0151(7) 0.0051(5) 0.0051(5) 0.0079(5)
C7 0.0142(7) 0.0116(5) 0.0174(7) 0.0050(5) 0.0046(5) 0.0065(5)
C8 0.0154(7) 0.0121(6) 0.0167(7) 0.0042(5) 0.0049(6) 0.0067(5)
C9 0.0172(7) 0.0119(6) 0.0165(7) 0.0032(5) 0.0029(6) 0.0065(5)
C10 0.0191(8) 0.0165(6) 0.0173(8) -0.0009(6) 0.0007(6) 0.0015(6)
C11 0.0269(9) 0.0239(8) 0.0247(9) -0.0012(7) 0.0031(7) 0.0095(7)
O3 0.0225(6) 0.0102(4) 0.0162(5) 0.0034(4) 0.0058(4) 0.0051(4)
C12 0.0217(8) 0.0152(6) 0.0140(7) 0.0048(5) 0.0037(6) 0.0093(6)
C13 0.0213(8) 0.0176(6) 0.0166(7) 0.0038(6) 0.0040(6) 0.0078(6)
C14 0.0259(8) 0.0258(7) 0.0220(8) 0.0088(6) 0.0093(7) 0.0145(7)
C15 0.0461(11) 0.0258(8) 0.0159(8) 0.0017(6) 0.0086(8) 0.0192(8)
C16 0.0424(11) 0.0199(7) 0.0173(8) -0.0003(6) 0.0022(8) 0.0076(7)
C17 0.0272(9) 0.0175(7) 0.0161(8) 0.0041(6) 0.0011(6) 0.0042(6)
C18 0.0155(7) 0.0108(5) 0.0168(7) 0.0051(5) 0.0060(5) 0.0068(5)
C19 0.0155(7) 0.0114(6) 0.0168(7) 0.0037(5) 0.0054(6) 0.0065(5)
C20 0.0198(7) 0.0113(6) 0.0181(7) 0.0041(5) 0.0088(6) 0.0082(5)
C21 0.0150(7) 0.0108(5) 0.0152(7) 0.0031(5) 0.0046(5) 0.0074(5)
C22 0.0122(7) 0.0162(6) 0.0175(7) 0.0046(5) 0.0036(6) 0.0061(5)
C23 0.0252(8) 0.0197(7) 0.0305(9) 0.0105(7) 0.0124(7) 0.0114(6)
C24 0.0341(10) 0.0307(9) 0.0397(11) 0.0193(8) 0.0228(9) 0.0172(8)
C25 0.0217(8) 0.0313(8) 0.0305(10) 0.0079(7) 0.0133(7) 0.0124(7)
C26 0.0199(8) 0.0263(8) 0.0254(9) 0.0039(7) 0.0056(7) 0.0140(7)
C27 0.0178(7) 0.0201(7) 0.0196(8) 0.0048(6) 0.0032(6) 0.0106(6)
C28 0.0141(7) 0.0114(6) 0.0186(7) 0.0026(5) -0.0001(6) 0.0047(5)
C29 0.0173(7) 0.0156(6) 0.0233(8) 0.0021(6) 0.0005(6) 0.0094(6)
C30 0.0232(8) 0.0148(6) 0.0302(9) 0.0048(6) -0.0024(7) 0.0087(6)
C31 0.0219(8) 0.0175(7) 0.0258(9) 0.0077(6) 0.0002(7) 0.0034(6)
C32 0.0169(8) 0.0212(7) 0.0259(9) 0.0051(6) 0.0043(6) 0.0055(6)
C33 0.0168(7) 0.0159(6) 0.0213(8) 0.0025(6) 0.0030(6) 0.0075(6)
Cl1 0.0317(3) 0.0497(3) 0.0353(3) 0.0101(2) 0.0203(2) 0.0165(2)
N1 0.0168(6) 0.0102(5) 0.0166(6) 0.0037(4) 0.0028(5) 0.0045(5)
O1 0.0207(6) 0.0154(5) 0.0163(6) 0.0000(4) 0.0059(5) 0.0000(4)
O2 0.0160(5) 0.0201(5) 0.0227(6) 0.0029(4) 0.0062(5) 0.0055(4)
O4 0.0213(6) 0.0195(5) 0.0190(6) -0.0028(4) -0.0010(5) 0.0072(5)
O5 0.0234(6) 0.0194(5) 0.0192(6) 0.0100(4) 0.0068(5) 0.0126(4)
O6 0.0216(6) 0.0193(5) 0.0173(6) -0.0015(4) 0.0057(5) 0.0095(4)
O7 0.0179(6) 0.0218(5) 0.0253(6) 0.0086(5) 0.0005(5) 0.0111(4)
S1 0.01556(17) 0.01333(15) 0.01359(18) 0.00298(12) 0.00253(13) 0.00704(13)
S2 0.01433(17) 0.01266(15) 0.01498(18) 0.00221(12) 0.00241(13) 0.00689(13)

loop_
_atom_type_symbol
_atom_type_description
_atom_type_scat_dispersion_real
_atom_type_scat_dispersion_imag
_atom_type_scat_source
C C 0.0033 0.0016 'International Tables Vol C Tables 4.2.6.8 and 6.1.1.4'
H H 0.0000 0.0000 'International Tables Vol C Tables 4.2.6.8 and 6.1.1.4'
N N 0.0061 0.0033 'International Tables Vol C Tables 4.2.6.8 and 6.1.1.4'
O O 0.0106 0.0060 'International Tables Vol C Tables 4.2.6.8 and 6.1.1.4'
S S 0.1246 0.1234 'International Tables Vol C Tables 4.2.6.8 and 6.1.1.4'
Cl Cl 0.1484 0.1585 'International Tables Vol C Tables 4.2.6.8 and 6.1.1.4'

loop_
_geom_angle_atom_site_label_1
_geom_angle_atom_site_label_2
_geom_angle_atom_site_label_3
_geom_angle
C2 C1 C6 120.66(14)
C2 C1 C19 127.54(14)
C6 C1 C19 111.79(12)
C1 C2 C3 118.43(14)
C1 C2 H2 120.8
C3 C2 H2 120.8
C2 C3 C4 120.87(14)
C2 C3 H3 119.6
C4 C3 H3 119.6
C5 C4 C3 120.38(14)
C5 C4 H4 119.8
C3 C4 H4 119.8
C4 C5 C6 118.99(14)
C4 C5 H5 120.5
C6 C5 H5 120.5
C5 C6 C1 120.67(14)
C5 C6 C7 128.40(13)
C1 C6 C7 110.90(12)
C6 C7 C8 114.41(11)
C6 C7 C18 104.62(12)
C8 C7 C18 102.90(11)
C6 C7 H7 111.5
C8 C7 H7 111.5
C18 C7 H7 111.5
O3 C8 C9 107.24(12)
O3 C8 C7 105.64(11)
C9 C8 C7 113.64(12)
O3 C8 H8 110.1
C9 C8 H8 110.1
C7 C8 H8 110.1
O2 C9 O1 125.88(14)
O2 C9 C8 125.71(14)
O1 C9 C8 108.41(12)
O1 C10 C11 107.67(14)
O1 C10 H10A 110.2
C11 C10 H10A 110.2
O1 C10 H10B 110.2
C11 C10 H10B 110.2
H10A C10 H10B 108.5
C10 C11 H11A 109.5
C10 C11 H11B 109.5
H11A C11 H11B 109.5
C10 C11 H11C 109.5
H11A C11 H11C 109.5
H11B C11 H11C 109.5
C8 O3 N1 103.14(10)
C13 C12 C17 119.62(15)
C13 C12 N1 122.55(14)
C17 C12 N1 117.82(14)
C14 C13 C12 119.01(15)
C14 C13 H13 120.5
C12 C13 H13 120.5
C15 C14 C13 122.14(16)
C15 C14 Cl1 119.50(14)
C13 C14 Cl1 118.34(13)
C14 C15 C16 118.03(16)
C14 C15 H15 121.0
C16 C15 H15 121.0
C17 C16 C15 121.17(16)
C17 C16 H16 119.4
C15 C16 H16 119.4
C16 C17 C12 119.93(16)
C16 C17 H17 120.0
C12 C17 H17 120.0
N1 C18 C7 103.09(10)
N1 C18 C19 111.48(12)
C7 C18 C19 107.32(12)
N1 C18 H18 111.5
C7 C18 H18 111.5
C19 C18 H18 111.5
C1 C19 C20 111.33(11)
C1 C19 C18 103.63(11)
C20 C19 C18 112.20(12)
C1 C19 H19 109.8
C20 C19 H19 109.8
C18 C19 H19 109.8
C19 C20 C21 112.40(11)
C19 C20 H20A 109.1
C21 C20 H20A 109.1
C19 C20 H20B 109.1
C21 C20 H20B 109.1
H20A C20 H20B 107.9
C20 C21 S2 113.63(10)
C20 C21 S1 110.10(10)
S2 C21 S1 115.74(7)
C20 C21 H21 105.5
S2 C21 H21 105.5
S1 C21 H21 105.5
C23 C22 C27 121.64(14)
C23 C22 S1 119.42(11)
C27 C22 S1 118.79(11)
C24 C23 C22 118.97(15)
C24 C23 H23 120.5
C22 C23 H23 120.5
C23 C24 C25 120.11(16)
C23 C24 H24 119.9
C25 C24 H24 119.9
C26 C25 C24 120.33(16)
C26 C25 H25 119.8
C24 C25 H25 119.8
C27 C26 C25 120.41(15)
C27 C26 H26 119.8
C25 C26 H26 119.8
C26 C27 C22 118.50(14)
C26 C27 H27 120.7
C22 C27 H27 120.7
C33 C28 C29 121.42(13)
C33 C28 S2 119.70(11)
C29 C28 S2 118.56(12)
C30 C29 C28 118.59(15)
C30 C29 H29 120.7
C28 C29 H29 120.7
C31 C30 C29 120.50(14)
C31 C30 H30 119.8
C29 C30 H30 119.8
C30 C31 C32 120.41(15)
C30 C31 H31 119.8
C32 C31 H31 119.8
C33 C32 C31 120.02(16)
C33 C32 H32 120.0
C31 C32 H32 120.0
C32 C33 C28 119.03(14)
C32 C33 H33 120.5
C28 C33 H33 120.5
C12 N1 O3 106.48(11)
C12 N1 C18 112.39(11)
O3 N1 C18 102.43(11)
C9 O1 C10 117.75(12)
O5 S1 O4 118.77(7)
O5 S1 C22 110.23(7)
O4 S1 C22 107.44(7)
O5 S1 C21 108.41(7)
O4 S1 C21 104.53(7)
C22 S1 C21 106.74(7)
O6 S2 O7 120.06(7)
O6 S2 C28 108.60(7)
O7 S2 C28 107.83(7)
O6 S2 C21 107.08(7)
O7 S2 C21 103.23(7)
C28 S2 C21 109.68(7)

loop_
_geom_bond_atom_site_label_1
_geom_bond_atom_site_label_2
_geom_bond_distance
C1 C2 1.391(2)
C1 C6 1.396(2)
C1 C19 1.513(2)
C2 C3 1.392(2)
C2 H2 0.9500
C3 C4 1.398(2)
C3 H3 0.9500
C4 C5 1.387(2)
C4 H4 0.9500
C5 C6 1.388(2)
C5 H5 0.9500
C6 C7 1.506(2)
C7 C8 1.5448(18)
C7 C18 1.548(2)
C7 H7 1.0000
C8 O3 1.4224(18)
C8 C9 1.518(2)
C8 H8 1.0000
C9 O2 1.2045(19)
C9 O1 1.3336(19)
C10 O1 1.4581(18)
C10 C11 1.507(2)
C10 H10A 0.9900
C10 H10B 0.9900
C11 H11A 0.9800
C11 H11B 0.9800
C11 H11C 0.9800
O3 N1 1.4655(15)
C12 C13 1.389(2)
C12 C17 1.392(2)
C12 N1 1.438(2)
C13 C14 1.388(2)
C13 H13 0.9500
C14 C15 1.381(2)
C14 Cl1 1.7407(18)
C15 C16 1.384(3)
C15 H15 0.9500
C16 C17 1.384(3)
C16 H16 0.9500
C17 H17 0.9500
C18 N1 1.4965(18)
C18 C19 1.5500(19)
C18 H18 1.0000
C19 C20 1.5336(18)
C19 H19 1.0000
C20 C21 1.5421(19)
C20 H20A 0.9900
C20 H20B 0.9900
C21 S2 1.8122(15)
C21 S1 1.8106(15)
C21 H21 1.0000
C22 C23 1.393(2)
C22 C27 1.394(2)
C22 S1 1.7536(16)
C23 C24 1.382(2)
C23 H23 0.9500
C24 C25 1.393(2)
C24 H24 0.9500
C25 C26 1.388(2)
C25 H25 0.9500
C26 C27 1.388(2)
C26 H26 0.9500
C27 H27 0.9500
C28 C33 1.393(2)
C28 C29 1.3941(19)
C28 S2 1.7649(15)
C29 C30 1.392(2)
C29 H29 0.9500
C30 C31 1.385(3)
C30 H30 0.9500
C31 C32 1.390(2)
C31 H31 0.9500
C32 C33 1.390(2)
C32 H32 0.9500
C33 H33 0.9500
O4 S1 1.4446(12)
O5 S1 1.4391(10)
O6 S2 1.4333(11)
O7 S2 1.4418(11)
